data_7052964
loop_
_publ_author_name
'Naktode, Kishor'
'Kottalanka, Ravi K.'
'Panda, Tarun K.'

_publ_section_title
;
 N-(2,6-Dimethylphenyl)diphenylphosphinamine chalcogenides (S, Se) and a
 zirconium complex possessing phosphanylamide in the coordination sphere
;
_journal_issue 11
_journal_name_full 'New Journal of Chemistry'
_journal_page_first 2280
_journal_paper_doi 10.1039/c2nj40646b
_journal_volume 36
_journal_year 2012
_chemical_formula_moiety 'C20 H20 N P Se'
_chemical_formula_sum 'C20 H20 N P Se'
_chemical_formula_weight 384.30
_chemical_name_systematic
;
?
;
_space_group_IT_number 78
_symmetry_cell_setting tetragonal
_symmetry_space_group_name_Hall 'P 4cw'
_symmetry_space_group_name_H-M 'P 43'
_atom_sites_solution_hydrogens geom
_atom_sites_solution_primary direct
_atom_sites_solution_secondary difmap
_audit_creation_method SHELXL-97
_cell_angle_alpha 90.00
_cell_angle_beta 90.00
_cell_angle_gamma 90.00
_cell_formula_units_Z 4
_cell_length_a 11.8869(2)
_cell_length_b 11.8869(2)
_cell_length_c 12.6006(3)
_cell_measurement_temperature 150(2)
_cell_measurement_theta_max 70.80
_cell_measurement_theta_min 3.72
_cell_volume 1780.44(6)
_computing_molecular_graphics 'ORTEP III & Olex 2.1'
_computing_publication_material WinGX
_computing_structure_refinement 'SHELXL-97 (Sheldrick, 2008)'
_computing_structure_solution 'SHELXL-97 (Sheldrick, 2008)'
_diffrn_ambient_temperature 150(2)
_diffrn_measured_fraction_theta_full 0.967
_diffrn_measured_fraction_theta_max 0.967
_diffrn_measurement_device_type 'supernova Xcalibur, Eos'
_diffrn_measurement_method '\w scans'
_diffrn_radiation_monochromator graphite
_diffrn_radiation_source 'fine-focus sealed tube'
_diffrn_radiation_type CuK\a
_diffrn_radiation_wavelength 1.54184
_diffrn_reflns_av_R_equivalents 0.0169
_diffrn_reflns_av_sigmaI/netI 0.0258
_diffrn_reflns_limit_h_max 11
_diffrn_reflns_limit_h_min -14
_diffrn_reflns_limit_k_max 7
_diffrn_reflns_limit_k_min -14
_diffrn_reflns_limit_l_max 15
_diffrn_reflns_limit_l_min -11
_diffrn_reflns_number 3497
_diffrn_reflns_theta_full 70.80
_diffrn_reflns_theta_max 70.80
_diffrn_reflns_theta_min 3.72
_exptl_absorpt_coefficient_mu 3.676
_exptl_absorpt_correction_T_max 0.599
_exptl_absorpt_correction_T_min 0.470
_exptl_absorpt_correction_type empirical
_exptl_crystal_colour colorless
_exptl_crystal_density_diffrn 1.434
_exptl_crystal_density_method 'not measured'
_exptl_crystal_description block
_exptl_crystal_F_000 784
_exptl_crystal_size_max 0.19
_exptl_crystal_size_mid 0.17
_exptl_crystal_size_min 0.14
_refine_diff_density_max 0.579
_refine_diff_density_min -0.316
_refine_diff_density_rms 0.063
_refine_ls_abs_structure_details 'Flack H D (1983), Acta Cryst. A39, 876-881'
_refine_ls_abs_structure_Flack -0.04(2)
_refine_ls_extinction_method none
_refine_ls_goodness_of_fit_ref 1.059
_refine_ls_hydrogen_treatment constr
_refine_ls_matrix_type full
_refine_ls_number_parameters 210
_refine_ls_number_reflns 2336
_refine_ls_number_restraints 1
_refine_ls_restrained_S_all 1.059
_refine_ls_R_factor_all 0.0296
_refine_ls_R_factor_gt 0.0292
_refine_ls_shift/su_max 0.000
_refine_ls_shift/su_mean 0.000
_refine_ls_structure_factor_coef Fsqd
_refine_ls_weighting_details 'calc w=1/[\s^2^(Fo^2^)+(0.0607P)^2^+0.1363P] where P=(Fo^2^+2Fc^2^)/3'
_refine_ls_weighting_scheme calc
_refine_ls_wR_factor_gt 0.0783
_refine_ls_wR_factor_ref 0.0786
_reflns_number_gt 2302
_reflns_number_total 2336
_reflns_threshold_expression >2\s(I)
_cod_data_source_file c2nj40646b.txt
_cod_data_source_block exp_854
_cod_database_code 7052964

loop_
_symmetry_equiv_pos_as_xyz
'x, y, z'
'-y, x, z+3/4'
'-x, -y, z+1/2'
'y, -x, z+1/4'

loop_
_atom_site_label
_atom_site_type_symbol
_atom_site_fract_x
_atom_site_fract_y
_atom_site_fract_z
_atom_site_U_iso_or_equiv
_atom_site_adp_type
_atom_site_occupancy
_atom_site_symmetry_multiplicity
_atom_site_calc_flag
_atom_site_refinement_flags
Se1 Se 0.05285(2) 0.45036(3) 0.88278(3) 0.03235(13) Uani 1 1 d .
P1 P -0.04182(6) 0.50170(6) 0.75048(7) 0.02173(17) Uani 1 1 d .
N1 N 0.0208(2) 0.4657(2) 0.6381(2) 0.0245(5) Uani 1 1 d .
H8BA H -0.0159 0.4763 0.5801 0.029 Uiso 1 1 calc R
C1 C 0.1319(2) 0.4181(2) 0.6296(3) 0.0228(6) Uani 1 1 d .
C2 C 0.1459(3) 0.3011(3) 0.6365(3) 0.0293(6) Uani 1 1 d .
C3 C 0.2530(3) 0.2570(3) 0.6212(3) 0.0344(7) Uani 1 1 d .
H17 H 0.2634 0.1795 0.6237 0.041 Uiso 1 1 calc R
C4 C 0.3443(3) 0.3261(3) 0.6021(3) 0.0357(8) Uani 1 1 d .
H23 H 0.4153 0.2951 0.5917 0.043 Uiso 1 1 calc R
C5 C 0.3295(3) 0.4423(3) 0.5985(3) 0.0322(7) Uani 1 1 d .
H20 H 0.3914 0.4887 0.5874 0.039 Uiso 1 1 calc R
C6 C 0.2238(3) 0.4896(3) 0.6111(3) 0.0263(7) Uani 1 1 d .
C7 C 0.2070(3) 0.6155(3) 0.6033(3) 0.0327(8) Uani 1 1 d .
H19A H 0.1639 0.6327 0.5410 0.049 Uiso 1 1 calc R
H19B H 0.2789 0.6520 0.5991 0.049 Uiso 1 1 calc R
H19C H 0.1676 0.6418 0.6651 0.049 Uiso 1 1 calc R
C8 C 0.0476(3) 0.2242(3) 0.6560(4) 0.0423(10) Uani 1 1 d .
H18A H 0.0724 0.1474 0.6530 0.063 Uiso 1 1 calc R
H18B H -0.0087 0.2366 0.6027 0.063 Uiso 1 1 calc R
H18C H 0.0163 0.2393 0.7248 0.063 Uiso 1 1 calc R
C9 C -0.1812(2) 0.4407(2) 0.7444(3) 0.0232(6) Uani 1 1 d .
C10 C -0.2189(3) 0.3815(3) 0.6563(3) 0.0278(7) Uani 1 1 d .
H8 H -0.1723 0.3724 0.5976 0.033 Uiso 1 1 calc R
C11 C -0.3272(3) 0.3358(3) 0.6565(3) 0.0321(8) Uani 1 1 d .
H14 H -0.3528 0.2961 0.5977 0.039 Uiso 1 1 calc R
C12 C -0.3963(3) 0.3492(3) 0.7433(3) 0.0311(7) Uani 1 1 d .
H21 H -0.4680 0.3178 0.7431 0.037 Uiso 1 1 calc R
C13 C -0.3594(3) 0.4096(3) 0.8312(3) 0.0315(7) Uani 1 1 d .
H13 H -0.4065 0.4187 0.8896 0.038 Uiso 1 1 calc R
C14 C -0.2521(3) 0.4562(3) 0.8318(3) 0.0281(7) Uani 1 1 d .
H7 H -0.2276 0.4975 0.8900 0.034 Uiso 1 1 calc R
C15 C -0.0717(2) 0.6520(2) 0.7459(3) 0.0264(6) Uani 1 1 d .
C16 C -0.1128(3) 0.6986(3) 0.6521(3) 0.0336(8) Uani 1 1 d .
H10 H -0.1206 0.6540 0.5919 0.040 Uiso 1 1 calc R
C17 C -0.1420(3) 0.8118(3) 0.6483(4) 0.0423(9) Uani 1 1 d .
H16 H -0.1702 0.8429 0.5860 0.051 Uiso 1 1 calc R
C18 C -0.1290(3) 0.8778(3) 0.7379(4) 0.0469(11) Uani 1 1 d .
H22 H -0.1469 0.9539 0.7350 0.056 Uiso 1 1 calc R
C19 C -0.0900(3) 0.8323(3) 0.8311(4) 0.0469(11) Uani 1 1 d .
H15 H -0.0826 0.8772 0.8911 0.056 Uiso 1 1 calc R
C20 C -0.0614(3) 0.7181(3) 0.8356(4) 0.0370(8) Uani 1 1 d .
H9 H -0.0356 0.6869 0.8987 0.044 Uiso 1 1 calc R

loop_
_atom_site_aniso_label
_atom_site_aniso_U_11
_atom_site_aniso_U_22
_atom_site_aniso_U_33
_atom_site_aniso_U_23
_atom_site_aniso_U_13
_atom_site_aniso_U_12
Se1 0.02565(17) 0.0526(2) 0.01883(19) 0.00033(16) -0.00186(15) 0.00879(13)
P1 0.0198(3) 0.0273(4) 0.0181(4) -0.0019(3) -0.0012(3) 0.0023(3)
N1 0.0221(12) 0.0340(12) 0.0174(13) 0.0012(12) -0.0030(11) 0.0042(9)
C1 0.0253(13) 0.0271(13) 0.0160(13) -0.0012(13) -0.0013(12) 0.0025(10)
C2 0.0338(16) 0.0307(14) 0.0234(15) -0.0021(15) 0.0004(15) 0.0044(12)
C3 0.0419(18) 0.0337(15) 0.0276(17) -0.0043(16) -0.0023(16) 0.0122(12)
C4 0.0312(16) 0.0477(19) 0.0281(19) -0.0064(16) -0.0022(14) 0.0153(14)
C5 0.0232(14) 0.0491(19) 0.0242(17) -0.0022(16) 0.0002(13) 0.0003(13)
C6 0.0295(14) 0.0318(15) 0.0175(17) -0.0012(13) -0.0003(12) 0.0011(11)
C7 0.0357(16) 0.0317(16) 0.0306(19) -0.0025(15) -0.0032(15) -0.0058(13)
C8 0.049(2) 0.0270(15) 0.051(3) 0.0032(16) 0.0053(19) -0.0002(14)
C9 0.0223(13) 0.0236(12) 0.0238(15) 0.0063(13) 0.0016(13) 0.0015(10)
C10 0.0268(15) 0.0306(14) 0.0260(19) 0.0018(13) 0.0000(13) 0.0019(11)
C11 0.0340(17) 0.0317(15) 0.031(2) -0.0016(14) -0.0056(14) -0.0057(12)
C12 0.0259(14) 0.0334(15) 0.0340(19) 0.0051(15) -0.0002(14) -0.0053(11)
C13 0.0261(15) 0.0382(16) 0.0301(18) 0.0047(15) 0.0046(14) -0.0007(13)
C14 0.0275(15) 0.0320(15) 0.0247(17) -0.0031(14) -0.0017(14) -0.0001(12)
C15 0.0203(12) 0.0270(14) 0.0320(17) -0.0050(15) 0.0025(13) 0.0004(11)
C16 0.0334(16) 0.0298(15) 0.038(2) -0.0037(15) 0.0034(15) 0.0054(12)
C17 0.0408(19) 0.0353(17) 0.051(3) 0.0075(19) 0.0120(18) 0.0092(14)
C18 0.0351(17) 0.0263(16) 0.079(3) -0.006(2) 0.011(2) 0.0014(13)
C19 0.0370(18) 0.0342(18) 0.069(3) -0.026(2) 0.003(2) -0.0016(14)
C20 0.0274(15) 0.0426(19) 0.041(2) -0.0123(17) -0.0028(15) 0.0024(13)

loop_
_atom_type_symbol
_atom_type_description
_atom_type_scat_dispersion_real
_atom_type_scat_dispersion_imag
_atom_type_scat_source
Se Se -0.7943 1.1372 'International Tables Vol C Tables 4.2.6.8 and 6.1.1.4'
P P 0.2955 0.4335 'International Tables Vol C Tables 4.2.6.8 and 6.1.1.4'
N N 0.0311 0.0180 'International Tables Vol C Tables 4.2.6.8 and 6.1.1.4'
C C 0.0181 0.0091 'International Tables Vol C Tables 4.2.6.8 and 6.1.1.4'
H H 0.0000 0.0000 'International Tables Vol C Tables 4.2.6.8 and 6.1.1.4'

loop_
_geom_angle_atom_site_label_1
_geom_angle_atom_site_label_2
_geom_angle_atom_site_label_3
_geom_angle
N1 P1 C9 105.78(15)
N1 P1 C15 108.29(15)
C9 P1 C15 102.28(13)
N1 P1 Se1 111.27(10)
C9 P1 Se1 114.02(11)
C15 P1 Se1 114.47(12)
C1 N1 P1 125.2(2)
C1 N1 H8BA 117.4
P1 N1 H8BA 117.4
C2 C1 C6 121.2(3)
C2 C1 N1 119.6(3)
C6 C1 N1 119.2(3)
C3 C2 C1 118.3(3)
C3 C2 C8 120.3(3)
C1 C2 C8 121.4(3)
C4 C3 C2 121.3(3)
C4 C3 H17 119.4
C2 C3 H17 119.4
C3 C4 C5 119.8(3)
C3 C4 H23 120.1
C5 C4 H23 120.1
C6 C5 C4 120.8(3)
C6 C5 H20 119.6
C4 C5 H20 119.6
C5 C6 C1 118.6(3)
C5 C6 C7 120.9(3)
C1 C6 C7 120.5(3)
C6 C7 H19A 109.5
C6 C7 H19B 109.5
H19A C7 H19B 109.5
C6 C7 H19C 109.5
H19A C7 H19C 109.5
H19B C7 H19C 109.5
C2 C8 H18A 109.5
C2 C8 H18B 109.5
H18A C8 H18B 109.5
C2 C8 H18C 109.5
H18A C8 H18C 109.5
H18B C8 H18C 109.5
C10 C9 C14 120.2(3)
C10 C9 P1 122.1(2)
C14 C9 P1 117.7(2)
C9 C10 C11 119.5(3)
C9 C10 H8 120.3
C11 C10 H8 120.3
C12 C11 C10 120.4(3)
C12 C11 H14 119.8
C10 C11 H14 119.8
C11 C12 C13 120.3(3)
C11 C12 H21 119.9
C13 C12 H21 119.9
C12 C13 C14 119.9(3)
C12 C13 H13 120.0
C14 C13 H13 120.0
C13 C14 C9 119.7(3)
C13 C14 H7 120.1
C9 C14 H7 120.1
C20 C15 C16 119.9(3)
C20 C15 P1 120.9(3)
C16 C15 P1 119.0(3)
C17 C16 C15 120.1(4)
C17 C16 H10 120.0
C15 C16 H10 120.0
C18 C17 C16 119.6(4)
C18 C17 H16 120.2
C16 C17 H16 120.2
C19 C18 C17 120.8(3)
C19 C18 H22 119.6
C17 C18 H22 119.6
C18 C19 C20 119.9(4)
C18 C19 H15 120.1
C20 C19 H15 120.1
C15 C20 C19 119.8(4)
C15 C20 H9 120.1
C19 C20 H9 120.1

loop_
_geom_bond_atom_site_label_1
_geom_bond_atom_site_label_2
_geom_bond_distance
Se1 P1 2.1019(8)
P1 N1 1.656(3)
P1 C9 1.811(3)
P1 C15 1.822(3)
N1 C1 1.441(4)
N1 H8BA 0.8600
C1 C2 1.403(4)
C1 C6 1.403(4)
C2 C3 1.391(5)
C2 C8 1.505(5)
C3 C4 1.382(5)
C3 H17 0.9300
C4 C5 1.393(5)
C4 H23 0.9300
C5 C6 1.386(4)
C5 H20 0.9300
C6 C7 1.513(4)
C7 H19A 0.9600
C7 H19B 0.9600
C7 H19C 0.9600
C8 H18A 0.9600
C8 H18B 0.9600
C8 H18C 0.9600
C9 C10 1.389(5)
C9 C14 1.398(5)
C10 C11 1.398(5)
C10 H8 0.9300
C11 C12 1.377(5)
C11 H14 0.9300
C12 C13 1.391(5)
C12 H21 0.9300
C13 C14 1.391(5)
C13 H13 0.9300
C14 H7 0.9300
C15 C20 1.382(5)
C15 C16 1.394(5)
C16 C17 1.390(5)
C16 H10 0.9300
C17 C18 1.384(7)
C17 H16 0.9300
C18 C19 1.373(8)
C18 H22 0.9300
C19 C20 1.401(5)
C19 H15 0.9300
C20 H9 0.9300

loop_
_geom_torsion_atom_site_label_1
_geom_torsion_atom_site_label_2
_geom_torsion_atom_site_label_3
_geom_torsion_atom_site_label_4
_geom_torsion
C9 P1 N1 C1 -131.6(2)
C15 P1 N1 C1 119.4(2)
Se1 P1 N1 C1 -7.2(3)
P1 N1 C1 C2 87.7(4)
P1 N1 C1 C6 -94.4(3)
C6 C1 C2 C3 -2.0(6)
N1 C1 C2 C3 175.8(3)
C6 C1 C2 C8 -179.8(3)
N1 C1 C2 C8 -1.9(6)
C1 C2 C3 C4 1.5(6)
C8 C2 C3 C4 179.3(4)
C2 C3 C4 C5 0.2(6)
C3 C4 C5 C6 -1.6(6)
C4 C5 C6 C1 1.2(5)
C4 C5 C6 C7 -177.8(3)
C2 C1 C6 C5 0.7(5)
N1 C1 C6 C5 -177.2(3)
C2 C1 C6 C7 179.7(3)
N1 C1 C6 C7 1.8(5)
N1 P1 C9 C10 -2.4(3)
C15 P1 C9 C10 110.9(3)
Se1 P1 C9 C10 -125.0(2)
N1 P1 C9 C14 178.5(2)
C15 P1 C9 C14 -68.2(3)
Se1 P1 C9 C14 55.9(2)
C14 C9 C10 C11 -1.3(5)
P1 C9 C10 C11 179.7(2)
C9 C10 C11 C12 0.1(5)
C10 C11 C12 C13 0.7(5)
C11 C12 C13 C14 -0.3(5)
C12 C13 C14 C9 -0.9(5)
C10 C9 C14 C13 1.7(5)
P1 C9 C14 C13 -179.2(2)
N1 P1 C15 C20 -142.4(3)
C9 P1 C15 C20 106.2(3)
Se1 P1 C15 C20 -17.6(3)
N1 P1 C15 C16 41.9(3)
C9 P1 C15 C16 -69.5(3)
Se1 P1 C15 C16 166.7(2)
C20 C15 C16 C17 0.7(5)
P1 C15 C16 C17 176.5(3)
C15 C16 C17 C18 0.7(5)
C16 C17 C18 C19 -1.5(6)
C17 C18 C19 C20 0.9(6)
C16 C15 C20 C19 -1.3(5)
P1 C15 C20 C19 -177.0(3)
C18 C19 C20 C15 0.5(6)
